data_7718167
loop_
_publ_author_name
'Kakoulidou, Chrisoula'
'Hatzidimitriou, Antonios G.'
'Fylaktakidou, Konstantina C.'
'Psomas, George'

_publ_section_title
;
 A mononuclear zinc(II) complex and a tetranuclear copper(II)
 azametallacoronate with
 (<i>E</i>)-2-((2-(quinazolin-4-yl)hydrazono)methyl)phenol: structure and
 biological activity.
;
_journal_issue 13
_journal_name_full 'Dalton transactions (Cambridge, England : 2003)'
_journal_page_first 5458
_journal_page_last 5470
_journal_paper_doi 10.1039/d4dt03518f
_journal_volume 54
_journal_year 2025
_chemical_formula_moiety 'C63 H58 N16 O8 Zn2'
_chemical_formula_sum 'C63 H58 N16 O8 Zn2'
_chemical_formula_weight 1298.02
_space_group_IT_number 14
_space_group_name_Hall '-P 2yn'
_space_group_name_H-M_alt 'P 1 21/n 1'
_symmetry_cell_setting monoclinic
_symmetry_space_group_name_H-M 'P 1 21/n 1'
_atom_sites_solution_hydrogens difmap
_atom_sites_solution_primary other
_audit_update_record
;
2024-11-09 deposited with the CCDC.	2025-02-27 downloaded from the CCDC.
;
_cell_angle_alpha 90
_cell_angle_beta 111.086(7)
_cell_angle_gamma 90
_cell_formula_units_Z 4
_cell_length_a 20.8047(10)
_cell_length_b 11.9286(8)
_cell_length_c 26.7212(12)
_cell_measurement_reflns_used 274
_cell_measurement_temperature 295
_cell_measurement_theta_max 20
_cell_measurement_theta_min 10
_cell_volume 6187.4(7)
_computing_cell_refinement 'Apex2 (Bruker AXS, 2006)'
_computing_data_collection 'Apex2 (Bruker AXS, 2006)'
_computing_data_reduction 'Apex2 (Bruker AXS, 2006)'
_computing_molecular_graphics 'CAMERON (Watkin et al., 1996)'
_computing_publication_material 'CRYSTALS (Betteridge et al., 2003)'
_computing_structure_refinement 'CRYSTALS (Betteridge et al., 2003)'
_computing_structure_solution 'Superflip (Palatinus & Chapuis, 2007)'
_diffrn_ambient_temperature 295
_diffrn_measured_fraction_theta_full 0.988
_diffrn_measured_fraction_theta_max 0.979
_diffrn_measurement_device Area
_diffrn_measurement_device_type 'Bruker Kappa Apex2'
_diffrn_measurement_method '\f & \w scans'
_diffrn_radiation_monochromator graphite
_diffrn_radiation_type 'Mo K\a'
_diffrn_radiation_wavelength 0.71073
_diffrn_reflns_av_R_equivalents 0.062
_diffrn_reflns_limit_h_max 25
_diffrn_reflns_limit_h_min -24
_diffrn_reflns_limit_k_max 14
_diffrn_reflns_limit_k_min -14
_diffrn_reflns_limit_l_max 31
_diffrn_reflns_limit_l_min -32
_diffrn_reflns_number 65715
_diffrn_reflns_theta_full 25.037
_diffrn_reflns_theta_max 25.548
_diffrn_reflns_theta_min 1.073
_diffrn_standards_number 0
_exptl_absorpt_coefficient_mu 0.844
_exptl_absorpt_correction_T_max 0.98
_exptl_absorpt_correction_T_min 0.98
_exptl_absorpt_correction_type numerical
_exptl_absorpt_process_details
; 
 Analytical Absorption (De Meulenaer & Tompa, 1965) 
;
_exptl_crystal_colour colorless
_exptl_crystal_density_diffrn 1.393
_exptl_crystal_density_method 'not measured'
_exptl_crystal_description bar
_exptl_crystal_F_000 2688
_exptl_crystal_size_max 0.150
_exptl_crystal_size_mid 0.030
_exptl_crystal_size_min 0.020
_refine_diff_density_max 0.43
_refine_diff_density_min -0.39
_refine_ls_extinction_method None
_refine_ls_goodness_of_fit_ref 1.0000
_refine_ls_hydrogen_treatment constr
_refine_ls_matrix_type full
_refine_ls_number_parameters 802
_refine_ls_number_reflns 8368
_refine_ls_number_restraints 0
_refine_ls_R_factor_all 0.0868
_refine_ls_R_factor_gt 0.0497
_refine_ls_shift/su_max 0.0009415
_refine_ls_shift/su_mean 0.0000362
_refine_ls_structure_factor_coef Fsqd
_refine_ls_weighting_details
;
 Method= Quasi-Unit weights 
 W = 1.0 or 1./4Fsq 
;
_refine_ls_weighting_scheme calc
_refine_ls_wR_factor_all 0.0925
_refine_ls_wR_factor_gt 0.0679
_refine_ls_wR_factor_ref 0.0679
_reflns_limit_h_max 23
_reflns_limit_h_min -25
_reflns_limit_k_max 14
_reflns_limit_k_min 0
_reflns_limit_l_max 32
_reflns_limit_l_min 0
_reflns_number_gt 8368
_reflns_number_total 11348
_reflns_threshold_expression I>2.0\s(I)
_oxford_diffrn_Wilson_B_factor 2.26
_oxford_diffrn_Wilson_scale 565.57
_oxford_refine_ls_r_factor_ref 0.0497
_oxford_refine_ls_scale 0.063227(5)
_oxford_reflns_number_all 11291
_oxford_reflns_threshold_expression_ref I>2.0\s(I)
_cod_data_source_file d4dt03518f2.cif
_cod_data_source_block I_CCDC2
_cod_depositor_comments
;
The following automatic conversions were performed:

data item '_atom_sites_solution_primary' value 'Other' was changed to
'other' in accordance with the
/home/data/users/saulius/crontab/automatic-downloads/rss-feeds/RSC/lib/dictionaries/cif_core.dic
dictionary named 'cif_core.dic' version 2.4.2 last updated on
2011-04-26.

Automatic conversion script
Id: cif_fix_values 8170 2020-07-09 18:12:32Z antanas 

 Adding full bibliography for 7718165--7718167.cif.
;
_cod_original_sg_symbol_H-M 'P 1 21/n 1 '
_cod_database_code 7718167

loop_
_symmetry_equiv_pos_as_xyz
x,y,z
-x,-y,-z
-x+1/2,y+1/2,-z+1/2
x+1/2,-y+1/2,z+1/2

loop_
_atom_site_label
_atom_site_type_symbol
_atom_site_fract_x
_atom_site_fract_y
_atom_site_fract_z
_atom_site_U_iso_or_equiv
_atom_site_occupancy
_atom_site_adp_type
_atom_site_refinement_flags_posn
_atom_site_refinement_flags_adp
_atom_site_refinement_flags_occupancy
_atom_site_disorder_assembly
_atom_site_disorder_group
_atom_site_attached_hydrogens
Zn1 Zn 0.71967(2) 0.56796(3) 0.657219(16) 0.0352 1.0000 Uani . . . . . .
Zn2 Zn 0.83244(2) 0.34551(3) 0.333291(15) 0.0370 1.0000 Uani . . . . . .
N1 N 0.67834(15) 0.6686(2) 0.71126(10) 0.0362 1.0000 Uani . . . . . .
N2 N 0.65554(14) 0.8270(2) 0.75404(10) 0.0378 1.0000 Uani . . . . . .
N3 N 0.63525(15) 0.4927(2) 0.72517(11) 0.0367 1.0000 Uani . . . . . .
N4 N 0.66844(14) 0.4531(2) 0.68941(10) 0.0339 1.0000 Uani . . . . . .
N5 N 0.62985(15) 0.6358(2) 0.58938(11) 0.0387 1.0000 Uani . . . . . .
N6 N 0.51606(17) 0.6499(3) 0.52834(11) 0.0499 1.0000 Uani . . . . . .
N7 N 0.70931(16) 0.7804(2) 0.58989(11) 0.0397 1.0000 Uani . . . . . .
N8 N 0.75808(15) 0.7143(2) 0.63236(10) 0.0341 1.0000 Uani . . . . . .
N9 N 0.82129(15) 0.2410(2) 0.26000(10) 0.0347 1.0000 Uani . . . . . .
N10 N 0.80422(14) 0.0783(2) 0.20483(10) 0.0348 1.0000 Uani . . . . . .
N11 N 0.82769(15) 0.4171(2) 0.22104(10) 0.0356 1.0000 Uani . . . . . .
N12 N 0.83817(15) 0.4573(2) 0.27361(10) 0.0341 1.0000 Uani . . . . . .
N13 N 0.93962(15) 0.2940(2) 0.37515(10) 0.0367 1.0000 Uani . . . . . .
N14 N 1.06284(16) 0.3206(2) 0.41028(11) 0.0399 1.0000 Uani . . . . . .
N15 N 0.89280(16) 0.1392(2) 0.40283(10) 0.0380 1.0000 Uani . . . . . .
N16 N 0.82977(16) 0.1988(2) 0.37876(10) 0.0360 1.0000 Uani . . . . . .
O1 O 0.73111(12) 0.43439(18) 0.60908(8) 0.0375 1.0000 Uani . . . . . .
O2 O 0.81888(12) 0.54930(18) 0.71567(9) 0.0389 1.0000 Uani . . . . . .
O3 O 0.85504(13) 0.48136(17) 0.38673(8) 0.0382 1.0000 Uani . . . . . .
O4 O 0.72654(12) 0.35645(18) 0.31570(8) 0.0390 1.0000 Uani . . . . . .
O5 O 0.83053(16) 0.5273(3) 0.56799(11) 0.0738 1.0000 Uani . . . . . .
O6 O 0.85615(13) 0.4131(2) 0.48598(10) 0.0541 1.0000 Uani . . . . . .
O8 O 0.46650(13) 0.4264(2) 0.58749(10) 0.0559 1.0000 Uani . . . . . .
O88 O 0.62467(12) 0.4348(2) 0.50180(10) 0.0517 1.0000 Uani . . . . . .
C1 C 0.68528(18) 0.7770(3) 0.72352(13) 0.0359 1.0000 Uani . . . . . .
C2 C 0.61710(19) 0.7666(3) 0.77845(13) 0.0388 1.0000 Uani . . . . . .
C3 C 0.58718(18) 0.8215(3) 0.81077(13) 0.0418 1.0000 Uani . . . . . .
C4 C 0.54814(19) 0.7600(3) 0.83405(14) 0.0448 1.0000 Uani . . . . . .
C5 C 0.53870(19) 0.6451(3) 0.82305(13) 0.0442 1.0000 Uani . . . . . .
C6 C 0.56972(18) 0.5919(3) 0.79094(13) 0.0422 1.0000 Uani . . . . . .
C7 C 0.61062(18) 0.6508(3) 0.76828(13) 0.0375 1.0000 Uani . . . . . .
C8 C 0.64196(18) 0.6013(3) 0.73488(13) 0.0367 1.0000 Uani . . . . . .
C9 C 0.66456(17) 0.3457(3) 0.68367(12) 0.0359 1.0000 Uani . . . . . .
C10 C 0.69629(18) 0.2794(3) 0.65134(13) 0.0371 1.0000 Uani . . . . . .
C11 C 0.72681(19) 0.3253(3) 0.61688(13) 0.0383 1.0000 Uani . . . . . .
C12 C 0.75624(19) 0.2491(3) 0.59131(14) 0.0410 1.0000 Uani . . . . . .
C13 C 0.7560(2) 0.1332(3) 0.59812(14) 0.0461 1.0000 Uani . . . . . .
C14 C 0.72167(19) 0.0898(3) 0.63021(14) 0.0462 1.0000 Uani . . . . . .
C15 C 0.69272(19) 0.1631(3) 0.65730(13) 0.0429 1.0000 Uani . . . . . .
C16 C 0.5656(2) 0.5986(3) 0.56800(14) 0.0462 1.0000 Uani . . . . . .
C17 C 0.5283(2) 0.7498(3) 0.50557(15) 0.0504 1.0000 Uani . . . . . .
C18 C 0.4750(2) 0.8018(3) 0.46365(15) 0.0563 1.0000 Uani . . . . . .
C19 C 0.4852(2) 0.9016(3) 0.44029(16) 0.0578 1.0000 Uani . . . . . .
C20 C 0.5512(2) 0.9487(4) 0.46133(15) 0.0579 1.0000 Uani . . . . . .
C21 C 0.6028(2) 0.8970(3) 0.50437(15) 0.0537 1.0000 Uani . . . . . .
C22 C 0.5945(2) 0.7957(3) 0.52781(15) 0.0496 1.0000 Uani . . . . . .
C23 C 0.6453(2) 0.7364(3) 0.56905(13) 0.0404 1.0000 Uani . . . . . .
C24 C 0.81972(17) 0.7577(3) 0.65383(13) 0.0346 1.0000 Uani . . . . . .
C25 C 0.87843(18) 0.7086(3) 0.69663(13) 0.0352 1.0000 Uani . . . . . .
C26 C 0.87619(19) 0.6099(3) 0.72425(14) 0.0389 1.0000 Uani . . . . . .
C27 C 0.93807(18) 0.5780(3) 0.76493(14) 0.0450 1.0000 Uani . . . . . .
C28 C 0.9999(2) 0.6355(3) 0.77602(16) 0.0509 1.0000 Uani . . . . . .
C29 C 1.0012(2) 0.7323(3) 0.74696(15) 0.0491 1.0000 Uani . . . . . .
C30 C 0.93982(18) 0.7684(3) 0.70732(14) 0.0423 1.0000 Uani . . . . . .
C31 C 0.81214(18) 0.1322(3) 0.25148(12) 0.0355 1.0000 Uani . . . . . .
C32 C 0.80118(18) 0.1399(3) 0.15934(13) 0.0373 1.0000 Uani . . . . . .
C33 C 0.79119(18) 0.0840(3) 0.11091(13) 0.0413 1.0000 Uani . . . . . .
C34 C 0.79125(19) 0.1460(3) 0.06667(13) 0.0422 1.0000 Uani . . . . . .
C35 C 0.79619(19) 0.2633(3) 0.06975(13) 0.0413 1.0000 Uani . . . . . .
C36 C 0.80684(19) 0.3150(3) 0.11906(13) 0.0406 1.0000 Uani . . . . . .
C37 C 0.80899(19) 0.2562(3) 0.16523(13) 0.0371 1.0000 Uani . . . . . .
C38 C 0.81984(19) 0.3043(3) 0.21578(13) 0.0349 1.0000 Uani . . . . . .
C39 C 0.84983(17) 0.5656(3) 0.27836(12) 0.0351 1.0000 Uani . . . . . .
C40 C 0.86232(18) 0.6336(3) 0.32837(12) 0.0360 1.0000 Uani . . . . . .
C41 C 0.86631(19) 0.5902(3) 0.37817(13) 0.0385 1.0000 Uani . . . . . .
C42 C 0.87947(19) 0.6652(3) 0.42101(13) 0.0429 1.0000 Uani . . . . . .
C43 C 0.88617(19) 0.7803(3) 0.41475(13) 0.0399 1.0000 Uani . . . . . .
C44 C 0.8816(2) 0.8235(3) 0.36484(13) 0.0441 1.0000 Uani . . . . . .
C45 C 0.86910(19) 0.7488(3) 0.32180(13) 0.0401 1.0000 Uani . . . . . .
C46 C 0.99757(19) 0.3551(3) 0.38217(12) 0.0384 1.0000 Uani . . . . . .
C47 C 1.0726(2) 0.2114(3) 0.43084(13) 0.0404 1.0000 Uani . . . . . .
C48 C 1.1407(2) 0.1732(3) 0.45695(13) 0.0443 1.0000 Uani . . . . . .
C49 C 1.1508(2) 0.0630(3) 0.47527(13) 0.0463 1.0000 Uani . . . . . .
C50 C 1.0963(2) -0.0100(3) 0.47049(14) 0.0438 1.0000 Uani . . . . . .
C51 C 1.0299(2) 0.0340(3) 0.44544(14) 0.0440 1.0000 Uani . . . . . .
C52 C 1.01608(19) 0.1432(3) 0.42522(13) 0.0393 1.0000 Uani . . . . . .
C53 C 0.9499(2) 0.1904(3) 0.40048(13) 0.0375 1.0000 Uani . . . . . .
C54 C 0.77790(19) 0.1560(3) 0.38636(12) 0.0388 1.0000 Uani . . . . . .
C55 C 0.70649(19) 0.1986(3) 0.36529(13) 0.0388 1.0000 Uani . . . . . .
C56 C 0.6841(2) 0.2925(3) 0.33173(13) 0.0411 1.0000 Uani . . . . . .
C57 C 0.6142(2) 0.3215(3) 0.31331(14) 0.0431 1.0000 Uani . . . . . .
C58 C 0.5669(2) 0.2583(3) 0.32786(14) 0.0468 1.0000 Uani . . . . . .
C59 C 0.5869(2) 0.1628(3) 0.36015(14) 0.0476 1.0000 Uani . . . . . .
C60 C 0.6574(2) 0.1386(3) 0.37958(14) 0.0457 1.0000 Uani . . . . . .
C61 C 0.9218(2) 0.3662(4) 0.50997(16) 0.0595 1.0000 Uani . . . . . .
C63 C 0.4748(2) 0.3771(4) 0.63909(16) 0.0656 1.0000 Uani . . . . . .
C64 C 0.6535(2) 0.3653(4) 0.47103(16) 0.0658 1.0000 Uani . . . . . .
H11 H 0.7120 0.8202 0.7097 0.0428 1.0000 Uiso R . . . . .
H21 H 0.6593 0.8976 0.7582 0.0445 1.0000 Uiso R . . . . .
H31 H 0.5930 0.8986 0.8164 0.0497 1.0000 Uiso R . . . . .
H41 H 0.5283 0.7951 0.8560 0.0531 1.0000 Uiso R . . . . .
H51 H 0.8004 0.4990 0.5772 0.1078 1.0000 Uiso R . . . . .
H52 H 0.8244 0.5180 0.5363 0.1099 1.0000 Uiso R . . . . .
H61 H 0.4771 0.6200 0.5159 0.0597 1.0000 Uiso R . . . . .
H71 H 0.6966 0.3964 0.4714 0.0986 1.0000 Uiso R . . . . .
H72 H 0.6608 0.2913 0.4858 0.0987 1.0000 Uiso R . . . . .
H73 H 0.6210 0.3613 0.4349 0.0989 1.0000 Uiso R . . . . .
H81 H 0.4365 0.4685 0.5697 0.0839 1.0000 Uiso R . . . . .
H91 H 0.6402 0.3067 0.7008 0.0420 1.0000 Uiso R . . . . .
H101 H 0.8013 0.0069 0.2035 0.0419 1.0000 Uiso R . . . . .
H121 H 0.7772 0.2776 0.5686 0.0481 1.0000 Uiso R . . . . .
H131 H 0.7785 0.0853 0.5818 0.0546 1.0000 Uiso R . . . . .
H141 H 0.7175 0.0125 0.6332 0.0552 1.0000 Uiso R . . . . .
H151 H 0.6709 0.1345 0.6797 0.0502 1.0000 Uiso R . . . . .
H161 H 0.5546 0.5329 0.5820 0.0543 1.0000 Uiso R . . . . .
H181 H 0.4313 0.7687 0.4515 0.0663 1.0000 Uiso R . . . . .
H191 H 0.4500 0.9353 0.4119 0.0689 1.0000 Uiso R . . . . .
H201 H 0.5611 1.0144 0.4466 0.0685 1.0000 Uiso R . . . . .
H211 H 0.6454 0.9316 0.5181 0.0632 1.0000 Uiso R . . . . .
H241 H 0.8268 0.8268 0.6400 0.0409 1.0000 Uiso R . . . . .
H271 H 0.9377 0.5154 0.7853 0.0533 1.0000 Uiso R . . . . .
H281 H 1.0397 0.6093 0.8020 0.0607 1.0000 Uiso R . . . . .
H291 H 1.0415 0.7726 0.7539 0.0580 1.0000 Uiso R . . . . .
H301 H 0.9398 0.8335 0.6883 0.0504 1.0000 Uiso R . . . . .
H311 H 0.8124 0.0880 0.2803 0.0428 1.0000 Uiso R . . . . .
H331 H 0.7842 0.0065 0.1081 0.0496 1.0000 Uiso R . . . . .
H341 H 0.7876 0.1094 0.0354 0.0502 1.0000 Uiso R . . . . .
H351 H 0.7925 0.3053 0.0399 0.0494 1.0000 Uiso R . . . . .
H361 H 0.8131 0.3926 0.1215 0.0486 1.0000 Uiso R . . . . .
H391 H 0.8502 0.6040 0.2480 0.0415 1.0000 Uiso R . . . . .
H421 H 0.8828 0.6374 0.4541 0.0503 1.0000 Uiso R . . . . .
H431 H 0.8937 0.8285 0.4434 0.0473 1.0000 Uiso R . . . . .
H441 H 0.8867 0.9002 0.3603 0.0522 1.0000 Uiso R . . . . .
H451 H 0.8649 0.7765 0.2888 0.0474 1.0000 Uiso R . . . . .
H461 H 0.9922 0.4257 0.3662 0.0454 1.0000 Uiso R . . . . .
H481 H 1.1778 0.2210 0.4619 0.0528 1.0000 Uiso R . . . . .
H491 H 1.1957 0.0360 0.4912 0.0544 1.0000 Uiso R . . . . .
H501 H 1.1034 -0.0827 0.4833 0.0523 1.0000 Uiso R . . . . .
H511 H 0.9927 -0.0128 0.4414 0.0521 1.0000 Uiso R . . . . .
H541 H 0.7858 0.0916 0.4073 0.0452 1.0000 Uiso R . . . . .
H571 H 0.5992 0.3835 0.2914 0.0514 1.0000 Uiso R . . . . .
H581 H 0.5215 0.2811 0.3159 0.0561 1.0000 Uiso R . . . . .
H591 H 0.5552 0.1173 0.3681 0.0564 1.0000 Uiso R . . . . .
H601 H 0.6730 0.0790 0.4033 0.0543 1.0000 Uiso R . . . . .
H611 H 0.9554 0.4223 0.5128 0.0883 1.0000 Uiso R . . . . .
H612 H 0.9272 0.3391 0.5449 0.0889 1.0000 Uiso R . . . . .
H613 H 0.9271 0.3060 0.4884 0.0887 1.0000 Uiso R . . . . .
H631 H 0.4760 0.4359 0.6637 0.0976 1.0000 Uiso R . . . . .
H632 H 0.5172 0.3375 0.6514 0.0977 1.0000 Uiso R . . . . .
H633 H 0.4379 0.3270 0.6357 0.0979 1.0000 Uiso R . . . . .
H881 H 0.6544 0.4325 0.5316 0.0764 1.0000 Uiso R . . . . .
H882 H 0.5116 0.6040 0.8371 0.0523 1.0000 Uiso R . . . . .
H883 H 0.5623 0.5154 0.7843 0.0507 1.0000 Uiso R . . . . .
H884 H 0.8558 0.4330 0.4566 0.0804 1.0000 Uiso R . . . . .
H885 H 1.0965 0.3647 0.4148 0.0476 1.0000 Uiso R . . . . .

loop_
_atom_site_aniso_label
_atom_site_aniso_U_11
_atom_site_aniso_U_22
_atom_site_aniso_U_33
_atom_site_aniso_U_23
_atom_site_aniso_U_13
_atom_site_aniso_U_12
Zn1 0.0443(2) 0.02460(19) 0.0360(2) 0.00189(17) 0.01371(19) -0.00104(19)
Zn2 0.0582(3) 0.02232(18) 0.0327(2) 0.00239(17) 0.01902(19) -0.0008(2)
N1 0.0469(18) 0.0277(15) 0.0328(15) 0.0038(12) 0.0126(14) 0.0032(13)
N2 0.0500(19) 0.0272(15) 0.0366(15) -0.0029(12) 0.0161(14) 0.0016(14)
N3 0.0427(18) 0.0292(15) 0.0365(16) 0.0031(12) 0.0120(14) 0.0043(13)
N4 0.0422(17) 0.0234(14) 0.0350(15) 0.0026(12) 0.0123(13) 0.0039(12)
N5 0.0468(19) 0.0325(16) 0.0349(15) 0.0013(13) 0.0125(14) 0.0012(14)
N6 0.053(2) 0.0483(18) 0.0418(17) 0.0023(16) 0.0089(16) 0.0054(17)
N7 0.049(2) 0.0314(15) 0.0386(16) 0.0018(13) 0.0163(15) 0.0065(14)
N8 0.0434(18) 0.0264(14) 0.0355(15) 0.0027(12) 0.0179(14) 0.0051(13)
N9 0.0525(19) 0.0256(14) 0.0280(14) -0.0023(12) 0.0170(14) -0.0016(13)
N10 0.0531(18) 0.0260(14) 0.0278(14) -0.0023(12) 0.0177(13) -0.0079(14)
N11 0.0563(19) 0.0254(14) 0.0310(15) 0.0021(12) 0.0229(14) -0.0024(13)
N12 0.0509(19) 0.0235(14) 0.0280(14) 0.0047(11) 0.0145(14) -0.0032(13)
N13 0.057(2) 0.0219(13) 0.0325(15) 0.0028(12) 0.0180(14) -0.0045(13)
N14 0.057(2) 0.0283(15) 0.0359(16) 0.0053(12) 0.0179(15) -0.0046(14)
N15 0.058(2) 0.0235(14) 0.0288(14) 0.0031(12) 0.0117(14) 0.0014(14)
N16 0.055(2) 0.0198(13) 0.0305(15) 0.0042(11) 0.0116(14) -0.0010(14)
O1 0.0503(15) 0.0257(11) 0.0369(13) -0.0024(10) 0.0161(11) 0.0013(11)
O2 0.0462(15) 0.0297(12) 0.0381(13) 0.0004(10) 0.0118(11) -0.0029(11)
O3 0.0638(17) 0.0244(11) 0.0297(12) -0.0007(9) 0.0207(12) -0.0034(11)
O4 0.0546(15) 0.0259(12) 0.0353(12) 0.0034(10) 0.0147(11) -0.0008(11)
O5 0.089(2) 0.083(2) 0.0640(19) -0.0159(17) 0.0451(18) -0.0343(19)
O6 0.0540(17) 0.0583(17) 0.0478(15) -0.0013(13) 0.0154(13) 0.0030(14)
O8 0.0495(16) 0.0606(17) 0.0531(16) -0.0010(14) 0.0132(13) 0.0032(15)
O88 0.0407(15) 0.0607(17) 0.0483(15) 0.0054(14) 0.0096(13) -0.0029(14)
C1 0.044(2) 0.0260(17) 0.0349(18) 0.0015(14) 0.0106(17) -0.0001(15)
C2 0.048(2) 0.0346(19) 0.0350(19) -0.0012(15) 0.0161(17) 0.0022(17)
C3 0.045(2) 0.041(2) 0.041(2) -0.0021(16) 0.0169(18) 0.0020(17)
C4 0.050(2) 0.045(2) 0.041(2) -0.0032(17) 0.0178(19) 0.0044(19)
C5 0.049(2) 0.044(2) 0.040(2) 0.0017(17) 0.0173(18) 0.0027(19)
C6 0.045(2) 0.040(2) 0.040(2) -0.0004(16) 0.0135(18) 0.0034(17)
C7 0.042(2) 0.0340(18) 0.0359(18) 0.0016(16) 0.0125(16) 0.0049(17)
C8 0.043(2) 0.0300(18) 0.0336(18) 0.0035(14) 0.0096(17) 0.0038(16)
C9 0.044(2) 0.0285(17) 0.0345(18) 0.0058(15) 0.0135(16) -0.0014(17)
C10 0.047(2) 0.0285(17) 0.0352(19) 0.0024(15) 0.0134(17) -0.0019(16)
C11 0.048(2) 0.0299(18) 0.0344(18) -0.0020(15) 0.0120(17) -0.0007(16)
C12 0.053(2) 0.0320(18) 0.0383(19) -0.0020(15) 0.0172(18) -0.0018(17)
C13 0.058(3) 0.034(2) 0.042(2) -0.0037(16) 0.0126(19) -0.0032(18)
C14 0.057(3) 0.0326(19) 0.042(2) -0.0022(16) 0.0084(19) -0.0029(18)
C15 0.054(2) 0.0305(18) 0.0380(19) -0.0043(16) 0.0097(18) -0.0037(18)
C16 0.047(2) 0.043(2) 0.042(2) 0.0014(17) 0.0074(19) -0.0009(19)
C17 0.053(3) 0.048(2) 0.040(2) 0.0049(18) 0.004(2) 0.008(2)
C18 0.054(3) 0.059(3) 0.044(2) 0.005(2) 0.004(2) 0.011(2)
C19 0.055(3) 0.057(3) 0.046(2) 0.010(2) 0.000(2) 0.014(2)
C20 0.061(3) 0.055(3) 0.048(2) 0.010(2) 0.008(2) 0.016(2)
C21 0.057(3) 0.050(2) 0.045(2) 0.0086(18) 0.007(2) 0.014(2)
C22 0.057(3) 0.045(2) 0.042(2) 0.0061(18) 0.011(2) 0.009(2)
C23 0.050(2) 0.0344(19) 0.0338(19) 0.0014(15) 0.0117(18) 0.0047(18)
C24 0.038(2) 0.0264(17) 0.0408(19) -0.0008(15) 0.0165(17) -0.0008(16)
C25 0.039(2) 0.0274(17) 0.0398(19) -0.0033(15) 0.0142(17) -0.0063(16)
C26 0.043(2) 0.0306(17) 0.041(2) -0.0023(15) 0.0121(18) -0.0017(16)
C27 0.046(2) 0.0347(19) 0.047(2) -0.0025(17) 0.0085(18) -0.0044(18)
C28 0.050(2) 0.040(2) 0.058(2) -0.0021(18) 0.013(2) -0.0073(19)
C29 0.048(2) 0.038(2) 0.053(2) -0.0041(18) 0.009(2) -0.0058(18)
C30 0.044(2) 0.0300(18) 0.049(2) -0.0030(16) 0.0116(19) -0.0033(17)
C31 0.051(2) 0.0297(18) 0.0264(17) 0.0008(14) 0.0147(16) -0.0072(16)
C32 0.054(2) 0.0300(18) 0.0311(17) -0.0046(15) 0.0191(17) -0.0056(17)
C33 0.054(2) 0.040(2) 0.0318(18) -0.0085(16) 0.0178(17) -0.0057(18)
C34 0.063(3) 0.0352(19) 0.0320(18) -0.0055(16) 0.0220(18) -0.0066(18)
C35 0.058(2) 0.040(2) 0.0289(18) 0.0002(15) 0.0195(17) -0.0083(18)
C36 0.058(2) 0.0323(19) 0.0331(18) -0.0036(15) 0.0187(18) -0.0070(17)
C37 0.054(2) 0.0302(17) 0.0328(18) -0.0051(15) 0.0218(17) -0.0071(17)
C38 0.050(2) 0.0263(17) 0.0285(18) 0.0001(14) 0.0141(17) -0.0028(16)
C39 0.051(2) 0.0224(16) 0.0303(17) 0.0039(14) 0.0130(16) -0.0025(16)
C40 0.054(2) 0.0230(17) 0.0309(17) -0.0003(14) 0.0151(17) -0.0072(16)
C41 0.058(2) 0.0258(18) 0.0333(18) -0.0036(14) 0.0187(18) -0.0039(16)
C42 0.069(3) 0.0305(18) 0.0340(18) -0.0003(15) 0.0243(18) -0.0031(18)
C43 0.059(2) 0.0272(17) 0.0361(19) -0.0090(15) 0.0203(18) -0.0065(17)
C44 0.068(3) 0.0234(18) 0.042(2) 0.0006(15) 0.0210(19) -0.0075(17)
C45 0.060(2) 0.0265(17) 0.0331(18) 0.0018(15) 0.0166(18) -0.0070(17)
C46 0.060(3) 0.0247(17) 0.0326(18) 0.0029(15) 0.0185(18) -0.0071(17)
C47 0.058(3) 0.0314(18) 0.0307(18) 0.0017(15) 0.0146(18) -0.0039(18)
C48 0.062(3) 0.038(2) 0.0337(19) -0.0027(16) 0.0179(19) -0.0049(19)
C49 0.067(3) 0.0354(19) 0.0369(19) 0.0020(17) 0.0194(19) 0.001(2)
C50 0.062(3) 0.0336(19) 0.037(2) 0.0050(16) 0.0187(19) 0.0031(19)
C51 0.061(3) 0.0334(19) 0.039(2) -0.0007(16) 0.020(2) -0.0001(18)
C52 0.058(2) 0.0278(17) 0.0327(18) -0.0004(15) 0.0166(17) -0.0013(18)
C53 0.056(2) 0.0259(17) 0.0324(18) 0.0006(14) 0.0176(18) -0.0033(17)
C54 0.058(2) 0.0267(16) 0.0293(17) 0.0048(15) 0.0121(17) -0.0005(18)
C55 0.049(2) 0.0307(18) 0.0314(18) 0.0034(15) 0.0081(17) 0.0005(17)
C56 0.055(3) 0.0304(18) 0.0351(19) 0.0051(15) 0.0124(18) 0.0038(18)
C57 0.055(3) 0.0324(19) 0.0387(19) 0.0071(16) 0.0138(18) 0.0003(18)
C58 0.057(3) 0.039(2) 0.042(2) 0.0055(17) 0.0159(19) -0.0016(19)
C59 0.048(2) 0.041(2) 0.046(2) 0.0101(18) 0.0069(18) -0.0010(19)
C60 0.062(3) 0.0312(19) 0.041(2) 0.0081(16) 0.0139(19) 0.0004(18)
C61 0.056(3) 0.061(3) 0.057(3) -0.003(2) 0.014(2) 0.005(2)
C63 0.061(3) 0.073(3) 0.057(3) 0.000(2) 0.014(2) 0.004(2)
C64 0.060(3) 0.075(3) 0.055(3) 0.001(2) 0.011(2) -0.005(3)

loop_
_atom_type_symbol
_atom_type_scat_dispersion_real
_atom_type_scat_dispersion_imag
_atom_type_scat_Cromer_Mann_a1
_atom_type_scat_Cromer_Mann_b1
_atom_type_scat_Cromer_Mann_a2
_atom_type_scat_Cromer_Mann_b2
_atom_type_scat_Cromer_Mann_a3
_atom_type_scat_Cromer_Mann_b3
_atom_type_scat_Cromer_Mann_a4
_atom_type_scat_Cromer_Mann_b4
_atom_type_scat_Cromer_Mann_c
_atom_type_scat_source
C 0.0033 0.0016 2.3100 20.8439 1.0200 10.2075 1.5886 0.5687 0.8650 51.6512 0.2156 'International Tables Vol C 4.2.6.8 and 6.1.1.4'
H 0.0000 0.0000 0.4930 10.5109 0.3229 26.1257 0.1402 3.1424 0.0408 57.7998 0.0030 'International Tables Vol C 4.2.6.8 and 6.1.1.4'
N 0.0061 0.0033 12.2126 0.0057 3.1322 9.8933 2.0125 28.9975 1.1663 0.5826 -11.5290 'International Tables Vol C 4.2.6.8 and 6.1.1.4'
O 0.0106 0.0060 3.0485 13.2771 2.2868 5.7011 1.5463 0.3239 0.8670 32.9089 0.2508 'International Tables Vol C 4.2.6.8 and 6.1.1.4'
Zn 0.2839 1.4301 14.0743 3.2655 7.0318 0.2333 5.1652 10.3163 2.4100 58.7097 1.3041 'International Tables Vol C 4.2.6.8 and 6.1.1.4'

loop_
_geom_angle_atom_site_label_1
_geom_angle_site_symmetry_1
_geom_angle_atom_site_label_2
_geom_angle_site_symmetry_2
_geom_angle_atom_site_label_3
_geom_angle_site_symmetry_3
_geom_angle
_geom_angle_publ_flag
N1 . Zn1 . N4 . 73.77(10) yes
N1 . Zn1 . N5 . 85.81(10) yes
N4 . Zn1 . N5 . 99.72(10) yes
N1 . Zn1 . N8 . 92.04(10) yes
N4 . Zn1 . N8 . 165.41(10) yes
N5 . Zn1 . N8 . 75.38(11) yes
N1 . Zn1 . O1 . 159.43(9) yes
N4 . Zn1 . O1 . 86.69(9) yes
N5 . Zn1 . O1 . 91.35(9) yes
N8 . Zn1 . O1 . 106.97(9) yes
N1 . Zn1 . O2 . 94.51(9) yes
N4 . Zn1 . O2 . 97.69(10) yes
N5 . Zn1 . O2 . 161.95(10) yes
N8 . Zn1 . O2 . 86.57(10) yes
O1 . Zn1 . O2 . 94.41(9) yes
N9 . Zn2 . N12 . 73.18(9) yes
N9 . Zn2 . N13 . 93.20(10) yes
N12 . Zn2 . N13 . 103.80(10) yes
N9 . Zn2 . N16 . 91.45(10) yes
N12 . Zn2 . N16 . 164.29(10) yes
N13 . Zn2 . N16 . 73.18(11) yes
N9 . Zn2 . O3 . 160.53(9) yes
N12 . Zn2 . O3 . 88.08(9) yes
N13 . Zn2 . O3 . 86.08(10) yes
N16 . Zn2 . O3 . 106.87(9) yes
N9 . Zn2 . O4 . 93.92(9) yes
N12 . Zn2 . O4 . 97.60(10) yes
N13 . Zn2 . O4 . 158.58(9) yes
N16 . Zn2 . O4 . 86.46(10) yes
O3 . Zn2 . O4 . 93.73(9) yes
Zn1 . N1 . C1 . 129.7(2) yes
Zn1 . N1 . C8 . 111.9(2) yes
C1 . N1 . C8 . 118.4(3) yes
C1 . N2 . C2 . 121.7(3) yes
C1 . N2 . H21 . 119.0 no
C2 . N2 . H21 . 119.3 no
N4 . N3 . C8 . 114.2(3) yes
N3 . N4 . Zn1 . 119.40(18) yes
N3 . N4 . C9 . 112.3(3) yes
Zn1 . N4 . C9 . 128.2(2) yes
Zn1 . N5 . C16 . 130.3(2) yes
Zn1 . N5 . C23 . 112.5(2) yes
C16 . N5 . C23 . 117.1(3) yes
C16 . N6 . C17 . 121.8(3) yes
C16 . N6 . H61 . 118.7 no
C17 . N6 . H61 . 119.4 no
N8 . N7 . C23 . 114.8(3) yes
N7 . N8 . Zn1 . 117.0(2) yes
N7 . N8 . C24 . 115.3(3) yes
Zn1 . N8 . C24 . 127.4(2) yes
Zn2 . N9 . C31 . 130.9(2) yes
Zn2 . N9 . C38 . 113.57(19) yes
C31 . N9 . C38 . 115.4(3) yes
C31 . N10 . C32 . 120.0(3) yes
C31 . N10 . H101 . 119.5 no
C32 . N10 . H101 . 120.5 no
N12 . N11 . C38 . 114.0(2) yes
N11 . N12 . Zn2 . 120.04(18) yes
N11 . N12 . C39 . 112.6(2) yes
Zn2 . N12 . C39 . 127.3(2) yes
Zn2 . N13 . C46 . 127.4(2) yes
Zn2 . N13 . C53 . 116.6(2) yes
C46 . N13 . C53 . 115.8(3) yes
C46 . N14 . C47 . 118.3(3) yes
C46 . N14 . H885 . 120.0 no
C47 . N14 . H885 . 121.7 no
N16 . N15 . C53 . 115.6(3) yes
N15 . N16 . Zn2 . 117.1(2) yes
N15 . N16 . C54 . 115.0(3) yes
Zn2 . N16 . C54 . 127.9(2) yes
Zn1 . O1 . C11 . 128.0(2) yes
Zn1 . O2 . C26 . 130.1(2) yes
Zn2 . O3 . C41 . 129.49(19) yes
Zn2 . O4 . C56 . 130.8(2) yes
H51 . O5 . H52 . 113.6 no
C61 . O6 . H884 . 103.0 no
C63 . O8 . H81 . 127.8 no
C64 . O88 . H881 . 102.3 no
N2 . C1 . N1 . 123.7(3) yes
N2 . C1 . H11 . 118.2 no
N1 . C1 . H11 . 118.1 no
N2 . C2 . C3 . 120.3(3) yes
N2 . C2 . C7 . 116.6(3) yes
C3 . C2 . C7 . 123.2(3) yes
C2 . C3 . C4 . 119.3(3) yes
C2 . C3 . H31 . 120.0 no
C4 . C3 . H31 . 120.7 no
C3 . C4 . C5 . 118.7(3) yes
C3 . C4 . H41 . 120.4 no
C5 . C4 . H41 . 120.9 no
C4 . C5 . C6 . 120.8(4) yes
C4 . C5 . H882 . 119.6 no
C6 . C5 . H882 . 119.5 no
C5 . C6 . C7 . 121.6(3) yes
C5 . C6 . H883 . 118.7 no
C7 . C6 . H883 . 119.6 no
C2 . C7 . C6 . 116.2(3) yes
C2 . C7 . C8 . 120.0(3) yes
C6 . C7 . C8 . 123.8(3) yes
C7 . C8 . N1 . 119.6(3) yes
C7 . C8 . N3 . 119.7(3) yes
N1 . C8 . N3 . 120.7(3) yes
N4 . C9 . C10 . 125.1(3) yes
N4 . C9 . H91 . 117.7 no
C10 . C9 . H91 . 117.3 no
C9 . C10 . C11 . 124.9(3) yes
C9 . C10 . C15 . 114.0(3) yes
C11 . C10 . C15 . 121.0(3) yes
C10 . C11 . O1 . 123.9(3) yes
C10 . C11 . C12 . 116.5(3) yes
O1 . C11 . C12 . 119.6(3) yes
C11 . C12 . C13 . 123.8(3) yes
C11 . C12 . H121 . 118.0 no
C13 . C12 . H121 . 118.2 no
C12 . C13 . C14 . 118.3(4) yes
C12 . C13 . H131 . 121.1 no
C14 . C13 . H131 . 120.6 no
C13 . C14 . C15 . 119.7(3) yes
C13 . C14 . H141 . 120.1 no
C15 . C14 . H141 . 120.2 no
C14 . C15 . C10 . 120.6(3) yes
C14 . C15 . H151 . 120.0 no
C10 . C15 . H151 . 119.4 no
N6 . C16 . N5 . 124.1(3) yes
N6 . C16 . H161 . 118.4 no
N5 . C16 . H161 . 117.5 no
N6 . C17 . C18 . 120.4(4) yes
N6 . C17 . C22 . 116.9(3) yes
C18 . C17 . C22 . 122.6(4) yes
C17 . C18 . C19 . 122.0(4) yes
C17 . C18 . H181 . 118.7 no
C19 . C18 . H181 . 119.4 no
C18 . C19 . C20 . 116.6(4) yes
C18 . C19 . H191 . 122.0 no
C20 . C19 . H191 . 121.4 no
C19 . C20 . C21 . 120.2(4) yes
C19 . C20 . H201 . 120.2 no
C21 . C20 . H201 . 119.6 no
C20 . C21 . C22 . 124.4(4) yes
C20 . C21 . H211 . 118.1 no
C22 . C21 . H211 . 117.5 no
C17 . C22 . C21 . 114.1(4) yes
C17 . C22 . C23 . 118.8(4) yes
C21 . C22 . C23 . 127.1(4) yes
C22 . C23 . N5 . 121.3(3) yes
C22 . C23 . N7 . 118.5(3) yes
N5 . C23 . N7 . 120.1(3) yes
N8 . C24 . C25 . 126.6(3) yes
N8 . C24 . H241 . 116.4 no
C25 . C24 . H241 . 117.0 no
C24 . C25 . C26 . 124.9(3) yes
C24 . C25 . C30 . 113.6(3) yes
C26 . C25 . C30 . 121.5(3) yes
C25 . C26 . O2 . 124.0(3) yes
C25 . C26 . C27 . 116.2(3) yes
O2 . C26 . C27 . 119.7(3) yes
C26 . C27 . C28 . 123.3(3) yes
C26 . C27 . H271 . 118.4 no
C28 . C27 . H271 . 118.3 no
C27 . C28 . C29 . 119.3(4) yes
C27 . C28 . H281 . 120.2 no
C29 . C28 . H281 . 120.5 no
C28 . C29 . C30 . 118.7(4) yes
C28 . C29 . H291 . 121.0 no
C30 . C29 . H291 . 120.3 no
C29 . C30 . C25 . 120.9(3) yes
C29 . C30 . H301 . 119.5 no
C25 . C30 . H301 . 119.6 no
N10 . C31 . N9 . 125.9(3) yes
N10 . C31 . H311 . 116.9 no
N9 . C31 . H311 . 117.2 no
N10 . C32 . C33 . 119.7(3) yes
N10 . C32 . C37 . 117.1(3) yes
C33 . C32 . C37 . 123.2(3) yes
C32 . C33 . C34 . 119.0(3) yes
C32 . C33 . H331 . 120.7 no
C34 . C33 . H331 . 120.3 no
C33 . C34 . C35 . 120.1(3) yes
C33 . C34 . H341 . 119.5 no
C35 . C34 . H341 . 120.4 no
C34 . C35 . C36 . 118.6(3) yes
C34 . C35 . H351 . 120.7 no
C36 . C35 . H351 . 120.7 no
C35 . C36 . C37 . 123.4(3) yes
C35 . C36 . H361 . 118.4 no
C37 . C36 . H361 . 118.2 no
C36 . C37 . C32 . 115.5(3) yes
C36 . C37 . C38 . 125.6(3) yes
C32 . C37 . C38 . 118.9(3) yes
C37 . C38 . N9 . 122.6(3) yes
C37 . C38 . N11 . 118.4(3) yes
N9 . C38 . N11 . 119.0(3) yes
N12 . C39 . C40 . 125.7(3) yes
N12 . C39 . H391 . 117.3 no
C40 . C39 . H391 . 117.0 no
C39 . C40 . C41 . 125.2(3) yes
C39 . C40 . C45 . 114.3(3) yes
C41 . C40 . C45 . 120.5(3) yes
C40 . C41 . O3 . 124.0(3) yes
C40 . C41 . C42 . 117.9(3) yes
O3 . C41 . C42 . 118.0(3) yes
C41 . C42 . C43 . 121.9(3) yes
C41 . C42 . H421 . 118.6 no
C43 . C42 . H421 . 119.4 no
C42 . C43 . C44 . 120.1(3) yes
C42 . C43 . H431 . 120.5 no
C44 . C43 . H431 . 119.5 no
C43 . C44 . C45 . 118.4(3) yes
C43 . C44 . H441 . 120.8 no
C45 . C44 . H441 . 120.8 no
C44 . C45 . C40 . 121.2(3) yes
C44 . C45 . H451 . 119.1 no
C40 . C45 . H451 . 119.7 no
N13 . C46 . N14 . 125.0(3) yes
N13 . C46 . H461 . 117.7 no
N14 . C46 . H461 . 117.3 no
N14 . C47 . C48 . 118.2(3) yes
N14 . C47 . C52 . 120.2(3) yes
C48 . C47 . C52 . 121.5(3) yes
C47 . C48 . C49 . 118.5(4) yes
C47 . C48 . H481 . 120.4 no
C49 . C48 . H481 . 121.1 no
C48 . C49 . C50 . 122.7(4) yes
C48 . C49 . H491 . 119.1 no
C50 . C49 . H491 . 118.2 no
C49 . C50 . C51 . 116.0(3) yes
C49 . C50 . H501 . 122.3 no
C51 . C50 . H501 . 121.7 no
C50 . C51 . C52 . 124.2(4) yes
C50 . C51 . H511 . 117.8 no
C52 . C51 . H511 . 118.0 no
C51 . C52 . C47 . 117.0(3) yes
C51 . C52 . C53 . 125.6(3) yes
C47 . C52 . C53 . 117.4(3) yes
C52 . C53 . N13 . 122.4(3) yes
C52 . C53 . N15 . 121.4(3) yes
N13 . C53 . N15 . 116.1(3) yes
N16 . C54 . C55 . 126.5(3) yes
N16 . C54 . H541 . 116.8 no
C55 . C54 . H541 . 116.7 no
C54 . C55 . C56 . 125.1(3) yes
C54 . C55 . C60 . 116.7(3) yes
C56 . C55 . C60 . 118.2(3) yes
C55 . C56 . O4 . 123.3(3) yes
C55 . C56 . C57 . 119.0(3) yes
O4 . C56 . C57 . 117.7(3) yes
C56 . C57 . C58 . 120.9(3) yes
C56 . C57 . H571 . 119.4 no
C58 . C57 . H571 . 119.7 no
C57 . C58 . C59 . 121.8(4) yes
C57 . C58 . H581 . 118.6 no
C59 . C58 . H581 . 119.6 no
C58 . C59 . C60 . 115.9(4) yes
C58 . C59 . H591 . 122.3 no
C60 . C59 . H591 . 121.8 no
C55 . C60 . C59 . 124.1(3) yes
C55 . C60 . H601 . 117.7 no
C59 . C60 . H601 . 118.2 no
O6 . C61 . H611 . 108.8 no
O6 . C61 . H612 . 109.6 no
H611 . C61 . H612 . 109.5 no
O6 . C61 . H613 . 109.3 no
H611 . C61 . H613 . 109.8 no
H612 . C61 . H613 . 109.8 no
O8 . C63 . H631 . 108.7 no
O8 . C63 . H632 . 108.1 no
H631 . C63 . H632 . 109.6 no
O8 . C63 . H633 . 110.5 no
H631 . C63 . H633 . 110.2 no
H632 . C63 . H633 . 109.8 no
O88 . C64 . H71 . 110.4 no
O88 . C64 . H72 . 109.5 no
H71 . C64 . H72 . 109.9 no
O88 . C64 . H73 . 108.5 no
H71 . C64 . H73 . 110.0 no
H72 . C64 . H73 . 108.6 no

loop_
_geom_bond_atom_site_label_1
_geom_bond_site_symmetry_1
_geom_bond_atom_site_label_2
_geom_bond_site_symmetry_2
_geom_bond_distance
_geom_bond_publ_flag
Zn1 . N1 . 2.271(3) yes
Zn1 . N4 . 2.101(3) yes
Zn1 . N5 . 2.235(3) yes
Zn1 . N8 . 2.123(3) yes
Zn1 . O1 . 2.114(2) yes
Zn1 . O2 . 2.105(2) yes
Zn2 . N9 . 2.262(3) yes
Zn2 . N12 . 2.115(2) yes
Zn2 . N13 . 2.193(3) yes
Zn2 . N16 . 2.143(3) yes
Zn2 . O3 . 2.098(2) yes
Zn2 . O4 . 2.085(2) yes
N1 . C1 . 1.329(4) yes
N1 . C8 . 1.400(4) yes
N2 . C1 . 1.329(4) yes
N2 . C2 . 1.400(4) yes
N2 . H21 . 0.849 no
N3 . N4 . 1.445(4) yes
N3 . C8 . 1.319(4) yes
N4 . C9 . 1.290(4) yes
N5 . C16 . 1.327(4) yes
N5 . C23 . 1.402(4) yes
N6 . C16 . 1.332(4) yes
N6 . C17 . 1.403(5) yes
N6 . H61 . 0.837 no
N7 . N8 . 1.453(4) yes
N7 . C23 . 1.351(4) yes
N8 . C24 . 1.308(4) yes
N9 . C31 . 1.320(4) yes
N9 . C38 . 1.393(4) yes
N10 . C31 . 1.359(4) yes
N10 . C32 . 1.402(4) yes
N10 . H101 . 0.854 no
N11 . N12 . 1.425(3) yes
N11 . C38 . 1.356(4) yes
N12 . C39 . 1.312(4) yes
N13 . C46 . 1.363(4) yes
N13 . C53 . 1.387(4) yes
N14 . C46 . 1.358(4) yes
N14 . C47 . 1.399(4) yes
N14 . H885 . 0.849 no
N15 . N16 . 1.426(4) yes
N15 . C53 . 1.357(4) yes
N16 . C54 . 1.274(4) yes
O1 . C11 . 1.327(4) yes
O2 . C26 . 1.342(4) yes
O3 . C41 . 1.353(4) yes
O4 . C56 . 1.348(4) yes
O5 . H51 . 0.823 no
O5 . H52 . 0.817 no
O6 . C61 . 1.400(4) yes
O6 . H884 . 0.817 no
O8 . C63 . 1.451(4) yes
O8 . H81 . 0.809 no
O88 . C64 . 1.442(5) yes
O88 . H881 . 0.814 no
C1 . H11 . 0.927 no
C2 . C3 . 1.396(5) yes
C2 . C7 . 1.406(5) yes
C3 . C4 . 1.396(5) yes
C3 . H31 . 0.934 no
C4 . C5 . 1.400(5) yes
C4 . H41 . 0.930 no
C5 . C6 . 1.398(5) yes
C5 . H882 . 0.923 no
C6 . C7 . 1.398(5) yes
C6 . H883 . 0.932 no
C7 . C8 . 1.410(5) yes
C9 . C10 . 1.489(5) yes
C9 . H91 . 0.921 no
C10 . C11 . 1.404(5) yes
C10 . C15 . 1.401(5) yes
C11 . C12 . 1.403(5) yes
C12 . C13 . 1.394(5) yes
C12 . H121 . 0.931 no
C13 . C14 . 1.397(5) yes
C13 . H131 . 0.939 no
C14 . C15 . 1.402(5) yes
C14 . H141 . 0.932 no
C15 . H151 . 0.936 no
C16 . H161 . 0.931 no
C17 . C18 . 1.406(5) yes
C17 . C22 . 1.400(5) yes
C18 . C19 . 1.395(5) yes
C18 . H181 . 0.935 no
C19 . C20 . 1.401(6) yes
C19 . H191 . 0.935 no
C20 . C21 . 1.403(5) yes
C20 . H201 . 0.933 no
C21 . C22 . 1.400(5) yes
C21 . H211 . 0.927 no
C22 . C23 . 1.412(5) yes
C24 . C25 . 1.462(5) yes
C24 . H241 . 0.936 no
C25 . C26 . 1.399(4) yes
C25 . C30 . 1.400(5) yes
C26 . C27 . 1.406(5) yes
C27 . C28 . 1.393(5) yes
C27 . H271 . 0.926 no
C28 . C29 . 1.397(5) yes
C28 . H281 . 0.922 no
C29 . C30 . 1.401(5) yes
C29 . H291 . 0.926 no
C30 . H301 . 0.928 no
C31 . H311 . 0.931 no
C32 . C33 . 1.403(4) yes
C32 . C37 . 1.399(4) yes
C33 . C34 . 1.395(4) yes
C33 . H331 . 0.935 no
C34 . C35 . 1.403(5) yes
C34 . H341 . 0.922 no
C35 . C36 . 1.399(4) yes
C35 . H351 . 0.921 no
C36 . C37 . 1.406(4) yes
C36 . H361 . 0.933 no
C37 . C38 . 1.409(4) yes
C39 . C40 . 1.504(4) yes
C39 . H391 . 0.934 no
C40 . C41 . 1.402(4) yes
C40 . C45 . 1.400(4) yes
C41 . C42 . 1.400(4) yes
C42 . C43 . 1.396(5) yes
C42 . H421 . 0.923 no
C43 . C44 . 1.401(4) yes
C43 . H431 . 0.925 no
C44 . C45 . 1.403(4) yes
C44 . H441 . 0.933 no
C45 . H451 . 0.916 no
C46 . H461 . 0.932 no
C47 . C48 . 1.411(5) yes
C47 . C52 . 1.393(5) yes
C48 . C49 . 1.392(5) yes
C48 . H481 . 0.929 no
C49 . C50 . 1.399(5) yes
C49 . H491 . 0.932 no
C50 . C51 . 1.403(5) yes
C50 . H501 . 0.924 no
C51 . C52 . 1.400(5) yes
C51 . H511 . 0.928 no
C52 . C53 . 1.412(5) yes
C54 . C55 . 1.477(5) yes
C54 . H541 . 0.929 no
C55 . C56 . 1.406(4) yes
C55 . C60 . 1.407(5) yes
C56 . C57 . 1.400(5) yes
C57 . C58 . 1.401(5) yes
C57 . H571 . 0.925 no
C58 . C59 . 1.400(5) yes
C58 . H581 . 0.923 no
C59 . C60 . 1.399(5) yes
C59 . H591 . 0.937 no
C60 . H601 . 0.929 no
C61 . H611 . 0.951 no
C61 . H612 . 0.955 no
C61 . H613 . 0.951 no
C63 . H631 . 0.955 no
C63 . H632 . 0.948 no
C63 . H633 . 0.952 no
C64 . H71 . 0.967 no
C64 . H72 . 0.956 no
C64 . H73 . 0.961 no

loop_
_geom_hbond_atom_site_label_D
_geom_hbond_site_symmetry_D
_geom_hbond_atom_site_label_H
_geom_hbond_site_symmetry_H
_geom_hbond_atom_site_label_A
_geom_hbond_site_symmetry_A
_geom_hbond_angle_DHA
_geom_hbond_distance_DH
_geom_hbond_distance_HA
_geom_hbond_distance_DA
_geom_hbond_publ_flag
N2 . H21 . O2 3_656 167 0.85 1.93 2.767(5) yes
O5 . H51 . O1 . 173 0.82 2.07 2.889(5) yes
O5 . H52 . O6 . 141 0.82 2.11 2.789(5) yes
N6 . H61 . O88 2_666 167 0.84 2.10 2.923(5) yes
O8 . H81 . O88 2_666 157 0.81 2.20 2.962(5) yes
N10 . H101 . O4 3_645 165 0.85 1.90 2.732(5) yes
C16 . H161 . O8 . 144 0.93 2.28 3.084(5) yes
O88 . H881 . O1 . 177 0.81 2.11 2.925(5) yes
O88 . H881 . C11 . 152 0.81 2.58 3.314(5) yes
O6 . H884 . O3 . 180 0.82 1.95 2.766(5) yes
N14 . H885 . O5 2_766 173 0.85 1.92 2.761(5) yes
